data_2234358
loop_
_publ_author_name
'Adeel, Muhammad'
'Langer, Peter'
'Hein, Martin'
'Reinke, Helmut'

_publ_section_title
;
 Methyl 4',5-dichloro-2-hydroxy-4,6-dimethylbiphenyl-3-carboxylate
;
_journal_coeditor_code PV2517
_journal_issue 4
_journal_name_full 'Acta Crystallographica Section E'
_journal_page_first o1224
_journal_paper_doi 10.1107/S1600536812012676
_journal_volume 68
_journal_year 2012
_chemical_formula_moiety 'C16 H14 Cl2 O3'
_chemical_formula_sum 'C16 H14 Cl2 O3'
_chemical_formula_weight 325.19
_chemical_name_systematic
;
Methyl 4',5-dichloro-2-hydroxy-4,6-dimethylbiphenyl-3-carboxylate
;
_space_group_IT_number 4
_symmetry_cell_setting monoclinic
_symmetry_space_group_name_Hall 'P 2yb'
_symmetry_space_group_name_H-M 'P 1 21 1'
_atom_sites_solution_hydrogens geom
_atom_sites_solution_primary direct
_atom_sites_solution_secondary difmap
_audit_creation_method SHELXL-97
_cell_angle_alpha 90.00
_cell_angle_beta 92.711(7)
_cell_angle_gamma 90.00
_cell_formula_units_Z 2
_cell_length_a 4.0956(5)
_cell_length_b 13.3066(17)
_cell_length_c 13.3656(16)
_cell_measurement_reflns_used 4567
_cell_measurement_temperature 173(2)
_cell_measurement_theta_max 29.80
_cell_measurement_theta_min 2.16
_cell_volume 727.59(16)
_computing_cell_refinement 'SAINT (Bruker, 2003)'
_computing_data_collection 'APEX2 (Bruker, 2003)'
_computing_data_reduction 'SAINT (Bruker, 2003)'
_computing_molecular_graphics 'SHELXTL (Sheldrick, 2008)'
_computing_publication_material 'SHELXTL (Sheldrick, 2008)'
_computing_structure_refinement 'SHELXL97 (Sheldrick, 2008)'
_computing_structure_solution 'SHELXS97 (Sheldrick, 2008)'
_diffrn_ambient_temperature 173(2)
_diffrn_measured_fraction_theta_full 0.997
_diffrn_measured_fraction_theta_max 0.997
_diffrn_measurement_device_type 'Bruker APEXII CCD area-detector'
_diffrn_measurement_method '\f and \w scans'
_diffrn_radiation_monochromator graphite
_diffrn_radiation_source 'fine-focus sealed tube'
_diffrn_radiation_type MoK\a
_diffrn_radiation_wavelength 0.71073
_diffrn_reflns_av_R_equivalents 0.0217
_diffrn_reflns_av_sigmaI/netI 0.0301
_diffrn_reflns_limit_h_max 5
_diffrn_reflns_limit_h_min -5
_diffrn_reflns_limit_k_max 15
_diffrn_reflns_limit_k_min -18
_diffrn_reflns_limit_l_max 18
_diffrn_reflns_limit_l_min -17
_diffrn_reflns_number 9311
_diffrn_reflns_theta_full 29.88
_diffrn_reflns_theta_max 29.88
_diffrn_reflns_theta_min 3.05
_diffrn_standards_number 0
_exptl_absorpt_coefficient_mu 0.453
_exptl_absorpt_correction_T_max 0.9734
_exptl_absorpt_correction_T_min 0.7575
_exptl_absorpt_correction_type multi-scan
_exptl_absorpt_process_details '(SADABS; Bruker, 2005)'
_exptl_crystal_colour colourless
_exptl_crystal_density_diffrn 1.484
_exptl_crystal_density_method 'not measured'
_exptl_crystal_description plate
_exptl_crystal_F_000 336
_exptl_crystal_size_max 0.65
_exptl_crystal_size_mid 0.50
_exptl_crystal_size_min 0.06
_refine_diff_density_max 0.324
_refine_diff_density_min -0.179
_refine_ls_abs_structure_details 'Flack (1983),  1569 Friedel pairs'
_refine_ls_abs_structure_Flack 0.05(5)
_refine_ls_extinction_method none
_refine_ls_goodness_of_fit_ref 1.041
_refine_ls_hydrogen_treatment mixed
_refine_ls_matrix_type full
_refine_ls_number_parameters 197
_refine_ls_number_reflns 3754
_refine_ls_number_restraints 1
_refine_ls_restrained_S_all 1.040
_refine_ls_R_factor_all 0.0385
_refine_ls_R_factor_gt 0.0302
_refine_ls_shift/su_max 0.000
_refine_ls_shift/su_mean 0.000
_refine_ls_structure_factor_coef Fsqd
_refine_ls_weighting_details 'calc w=1/[\s^2^(Fo^2^)+(0.0402P)^2^+0.0613P] where P=(Fo^2^+2Fc^2^)/3'
_refine_ls_weighting_scheme calc
_refine_ls_wR_factor_gt 0.0700
_refine_ls_wR_factor_ref 0.0742
_reflns_number_gt 3331
_reflns_number_total 3754
_reflns_threshold_expression I>2sigma(I)
_cod_data_source_file pv2517.cif
_cod_data_source_block I
_cod_original_sg_symbol_H-M 'P 21'
_cod_database_code 2234358
_cod_database_fobs_code 2234358

loop_
_symmetry_equiv_pos_as_xyz
'x, y, z'
'-x, y+1/2, -z'

loop_
_atom_site_type_symbol
_atom_site_label
_atom_site_fract_x
_atom_site_fract_y
_atom_site_fract_z
_atom_site_U_iso_or_equiv
_atom_site_adp_type
_atom_site_calc_flag
_atom_site_refinement_flags
_atom_site_occupancy
_atom_site_symmetry_multiplicity
Cl Cl1 -0.12949(11) 0.03726(3) 0.31348(3) 0.02951(11) Uani d . 1 1
Cl Cl2 -0.24707(13) 0.25736(5) -0.35858(3) 0.04068(13) Uani d . 1 1
O O1 0.4723(4) 0.47523(11) 0.24494(11) 0.0385(3) Uani d . 1 1
O O2 0.4797(4) 0.39445(11) 0.39014(10) 0.0397(4) Uani d . 1 1
O O3 0.1939(3) 0.40131(10) 0.08937(10) 0.0257(3) Uani d . 1 1
H H3O 0.278(6) 0.437(2) 0.1272(19) 0.046(8) Uiso d . 1 1
C C1 0.2187(4) 0.31271(13) 0.24869(12) 0.0179(3) Uani d . 1 1
C C2 0.1324(4) 0.31873(13) 0.14433(12) 0.0187(3) Uani d . 1 1
C C3 -0.0198(3) 0.23718(12) 0.09202(11) 0.0167(3) Uani d . 1 1
C C4 -0.1037(4) 0.15145(12) 0.14643(12) 0.0168(3) Uani d . 1 1
C C5 -0.0227(4) 0.14812(13) 0.25056(12) 0.0182(3) Uani d . 1 1
C C6 0.1376(4) 0.22493(13) 0.30390(12) 0.0190(3) Uani d . 1 1
C C7 0.3994(4) 0.40092(14) 0.29314(13) 0.0219(3) Uani d . 1 1
C C8 0.6450(6) 0.48150(18) 0.43503(17) 0.0449(5) Uani d . 1 1
H H8A 0.8541 0.4918 0.4037 0.067 Uiso calc R 1 1
H H8B 0.6846 0.4701 0.5070 0.067 Uiso calc R 1 1
H H8C 0.5076 0.5412 0.4245 0.067 Uiso calc R 1 1
C C9 -0.2826(4) 0.06380(13) 0.09765(13) 0.0218(3) Uani d . 1 1
H H9A -0.3475 0.0810 0.0282 0.033 Uiso calc R 1 1
H H9B -0.4779 0.0486 0.1345 0.033 Uiso calc R 1 1
H H9C -0.1388 0.0049 0.0985 0.033 Uiso calc R 1 1
C C10 0.2165(5) 0.21357(15) 0.41504(13) 0.0309(4) Uani d . 1 1
H H10A 0.1166 0.1517 0.4391 0.046 Uiso calc R 1 1
H H10B 0.1299 0.2714 0.4507 0.046 Uiso calc R 1 1
H H10C 0.4540 0.2102 0.4273 0.046 Uiso calc R 1 1
C C11 -0.0770(4) 0.24329(12) -0.01993(11) 0.0173(3) Uani d . 1 1
C C12 -0.2543(4) 0.32261(13) -0.06551(12) 0.0192(3) Uani d . 1 1
H H12 -0.3402 0.3741 -0.0251 0.023 Uiso calc R 1 1
C C13 -0.3060(4) 0.32687(14) -0.16939(12) 0.0221(3) Uani d . 1 1
H H13 -0.4280 0.3805 -0.1995 0.026 Uiso calc R 1 1
C C14 -0.1769(4) 0.25169(15) -0.22847(12) 0.0225(3) Uani d . 1 1
C C15 0.0039(4) 0.17324(14) -0.18631(13) 0.0235(3) Uani d . 1 1
H H15 0.0942 0.1231 -0.2274 0.028 Uiso calc R 1 1
C C16 0.0510(4) 0.16929(13) -0.08213(13) 0.0221(3) Uani d . 1 1
H H16 0.1725 0.1152 -0.0526 0.026 Uiso calc R 1 1

loop_
_atom_site_aniso_label
_atom_site_aniso_U_11
_atom_site_aniso_U_22
_atom_site_aniso_U_33
_atom_site_aniso_U_12
_atom_site_aniso_U_13
_atom_site_aniso_U_23
Cl1 0.0416(2) 0.02195(19) 0.0246(2) -0.00629(19) -0.00240(16) 0.00732(18)
Cl2 0.0571(3) 0.0497(3) 0.01488(19) -0.0008(3) -0.00219(17) -0.0013(2)
O1 0.0570(9) 0.0258(7) 0.0317(7) -0.0156(6) -0.0074(6) -0.0003(6)
O2 0.0599(9) 0.0338(8) 0.0244(7) -0.0174(7) -0.0105(6) -0.0054(6)
O3 0.0398(7) 0.0188(6) 0.0184(6) -0.0080(5) -0.0001(5) 0.0008(5)
C1 0.0206(7) 0.0157(8) 0.0173(7) 0.0005(6) -0.0005(6) -0.0032(6)
C2 0.0214(7) 0.0175(8) 0.0174(7) 0.0018(6) 0.0028(6) 0.0005(6)
C3 0.0175(7) 0.0176(8) 0.0148(7) 0.0043(6) -0.0007(5) -0.0005(6)
C4 0.0163(6) 0.0159(7) 0.0180(7) 0.0027(6) -0.0002(5) -0.0014(6)
C5 0.0217(7) 0.0160(7) 0.0168(7) 0.0020(6) -0.0007(6) 0.0038(6)
C6 0.0192(6) 0.0222(8) 0.0152(7) 0.0035(6) -0.0017(5) -0.0009(6)
C7 0.0231(8) 0.0214(8) 0.0212(8) 0.0000(6) -0.0005(6) -0.0049(6)
C8 0.0619(14) 0.0381(13) 0.0331(11) -0.0169(10) -0.0135(10) -0.0141(10)
C9 0.0226(7) 0.0184(8) 0.0239(8) -0.0016(6) -0.0039(6) 0.0010(6)
C10 0.0473(10) 0.0283(10) 0.0163(8) -0.0045(8) -0.0079(7) 0.0034(7)
C11 0.0189(7) 0.0181(8) 0.0148(7) -0.0018(6) -0.0013(5) -0.0002(6)
C12 0.0221(7) 0.0186(8) 0.0167(7) 0.0010(6) 0.0012(6) -0.0007(6)
C13 0.0274(8) 0.0201(8) 0.0184(8) 0.0007(6) -0.0023(6) 0.0025(6)
C14 0.0237(7) 0.0297(9) 0.0139(7) -0.0046(7) -0.0002(5) -0.0003(7)
C15 0.0238(7) 0.0256(9) 0.0211(8) 0.0011(7) 0.0010(6) -0.0083(7)
C16 0.0205(7) 0.0222(9) 0.0231(8) 0.0030(6) -0.0028(6) -0.0036(7)

loop_
_atom_type_symbol
_atom_type_description
_atom_type_scat_dispersion_real
_atom_type_scat_dispersion_imag
_atom_type_scat_source
C C 0.0033 0.0016 'International Tables Vol C Tables 4.2.6.8 and 6.1.1.4'
H H 0.0000 0.0000 'International Tables Vol C Tables 4.2.6.8 and 6.1.1.4'
O O 0.0106 0.0060 'International Tables Vol C Tables 4.2.6.8 and 6.1.1.4'
Cl Cl 0.1484 0.1585 'International Tables Vol C Tables 4.2.6.8 and 6.1.1.4'

loop_
_geom_angle_atom_site_label_1
_geom_angle_atom_site_label_2
_geom_angle_atom_site_label_3
_geom_angle
C7 O2 C8 116.13(16)
C2 O3 H3O 104(2)
C2 C1 C6 119.90(14)
C2 C1 C7 116.10(15)
C6 C1 C7 123.99(14)
O3 C2 C3 116.27(14)
O3 C2 C1 122.25(15)
C3 C2 C1 121.47(15)
C4 C3 C2 118.60(14)
C4 C3 C11 121.88(14)
C2 C3 C11 119.49(14)
C3 C4 C5 118.87(14)
C3 C4 C9 121.99(14)
C5 C4 C9 119.13(15)
C6 C5 C4 124.26(15)
C6 C5 Cl1 119.44(12)
C4 C5 Cl1 116.29(13)
C5 C6 C1 116.81(14)
C5 C6 C10 120.19(15)
C1 C6 C10 123.00(14)
O1 C7 O2 120.77(16)
O1 C7 C1 123.58(16)
O2 C7 C1 115.66(15)
O2 C8 H8A 109.5
O2 C8 H8B 109.5
H8A C8 H8B 109.5
O2 C8 H8C 109.5
H8A C8 H8C 109.5
H8B C8 H8C 109.5
C4 C9 H9A 109.5
C4 C9 H9B 109.5
H9A C9 H9B 109.5
C4 C9 H9C 109.5
H9A C9 H9C 109.5
H9B C9 H9C 109.5
C6 C10 H10A 109.5
C6 C10 H10B 109.5
H10A C10 H10B 109.5
C6 C10 H10C 109.5
H10A C10 H10C 109.5
H10B C10 H10C 109.5
C12 C11 C16 118.01(14)
C12 C11 C3 121.66(14)
C16 C11 C3 120.33(14)
C13 C12 C11 120.89(15)
C13 C12 H12 119.6
C11 C12 H12 119.6
C14 C13 C12 119.38(15)
C14 C13 H13 120.3
C12 C13 H13 120.3
C15 C14 C13 121.36(15)
C15 C14 Cl2 119.75(13)
C13 C14 Cl2 118.88(14)
C14 C15 C16 118.68(15)
C14 C15 H15 120.7
C16 C15 H15 120.7
C15 C16 C11 121.67(15)
C15 C16 H16 119.2
C11 C16 H16 119.2

loop_
_geom_bond_atom_site_label_1
_geom_bond_atom_site_label_2
_geom_bond_distance
Cl1 C5 1.7633(17)
Cl2 C14 1.7507(16)
O1 C7 1.225(2)
O2 C7 1.325(2)
O2 C8 1.457(2)
O3 C2 1.352(2)
O3 H3O 0.77(3)
C1 C2 1.425(2)
C1 C6 1.429(2)
C1 C7 1.496(2)
C2 C3 1.419(2)
C3 C4 1.404(2)
C3 C11 1.506(2)
C4 C5 1.416(2)
C4 C9 1.509(2)
C5 C6 1.393(2)
C6 C10 1.513(2)
C8 H8A 0.9800
C8 H8B 0.9800
C8 H8C 0.9800
C9 H9A 0.9800
C9 H9B 0.9800
C9 H9C 0.9800
C10 H10A 0.9800
C10 H10B 0.9800
C10 H10C 0.9800
C11 C12 1.404(2)
C11 C16 1.406(2)
C12 C13 1.396(2)
C12 H12 0.9500
C13 C14 1.394(2)
C13 H13 0.9500
C14 C15 1.384(3)
C15 C16 1.398(2)
C15 H15 0.9500
C16 H16 0.9500

loop_
_geom_hbond_atom_site_label_D
_geom_hbond_atom_site_label_H
_geom_hbond_atom_site_label_A
_geom_hbond_site_symmetry_A
_geom_hbond_distance_DH
_geom_hbond_distance_HA
_geom_hbond_distance_DA
_geom_hbond_angle_DHA
O3 H3O O1 . 0.77(3) 1.80(3) 2.523(2) 156(3)
C12 H12 O3 1_455 0.95 2.53 3.306(2) 139
C10 H10A Cl1 . 0.98 2.45 3.029(2) 118

loop_
_geom_torsion_atom_site_label_1
_geom_torsion_atom_site_label_2
_geom_torsion_atom_site_label_3
_geom_torsion_atom_site_label_4
_geom_torsion
C6 C1 C2 O3 177.81(15)
C7 C1 C2 O3 -3.4(2)
C6 C1 C2 C3 -3.0(2)
C7 C1 C2 C3 175.71(14)
O3 C2 C3 C4 -176.93(14)
C1 C2 C3 C4 3.9(2)
O3 C2 C3 C11 5.0(2)
C1 C2 C3 C11 -174.17(14)
C2 C3 C4 C5 -2.3(2)
C11 C3 C4 C5 175.72(14)
C2 C3 C4 C9 176.59(14)
C11 C3 C4 C9 -5.4(2)
C3 C4 C5 C6 -0.2(2)
C9 C4 C5 C6 -179.04(14)
C3 C4 C5 Cl1 -178.97(11)
C9 C4 C5 Cl1 2.1(2)
C4 C5 C6 C1 1.0(2)
Cl1 C5 C6 C1 179.78(12)
C4 C5 C6 C10 -179.32(16)
Cl1 C5 C6 C10 -0.5(2)
C2 C1 C6 C5 0.6(2)
C7 C1 C6 C5 -178.07(15)
C2 C1 C6 C10 -179.09(15)
C7 C1 C6 C10 2.3(2)
C8 O2 C7 O1 2.3(3)
C8 O2 C7 C1 -177.79(17)
C2 C1 C7 O1 0.1(2)
C6 C1 C7 O1 178.84(16)
C2 C1 C7 O2 -179.73(14)
C6 C1 C7 O2 -1.0(2)
C4 C3 C11 C12 125.94(16)
C2 C3 C11 C12 -56.1(2)
C4 C3 C11 C16 -54.8(2)
C2 C3 C11 C16 123.15(16)
C16 C11 C12 C13 1.0(2)
C3 C11 C12 C13 -179.75(14)
C11 C12 C13 C14 -0.6(2)
C12 C13 C14 C15 -0.5(2)
C12 C13 C14 Cl2 179.39(13)
C13 C14 C15 C16 1.2(2)
Cl2 C14 C15 C16 -178.73(13)
C14 C15 C16 C11 -0.8(2)
C12 C11 C16 C15 -0.3(2)
C3 C11 C16 C15 -179.57(14)

loop_
_cod_related_entry_id
_cod_related_entry_database
_cod_related_entry_code
1 ChemSpider 30657633
